data_2235322
loop_
_publ_author_name
'Zheng, Juan'
'Li, Wen-juan'
'Song, Manman'
'Xu, Yan'

_publ_section_title
;
 5-(4-Methylphenyl)-1,3,4-oxadiazol-2-amine
;
_journal_coeditor_code ZJ2066
_journal_issue 6
_journal_name_full 'Acta Crystallographica Section E'
_journal_page_first o1668
_journal_paper_doi 10.1107/S1600536812019617
_journal_volume 68
_journal_year 2012
_chemical_formula_iupac 'C9 H9 N3 O'
_chemical_formula_moiety 'C9 H9 N3 O'
_chemical_formula_sum 'C9 H9 N3 O'
_chemical_formula_weight 175.19
_chemical_name_systematic
;
5-(4-Methylphenyl)-1,3,4-oxadiazol-2-amine
;
_space_group_IT_number 14
_space_group_name_Hall '-P 2yn'
_symmetry_cell_setting monoclinic
_symmetry_space_group_name_Hall '-P 2yn'
_symmetry_space_group_name_H-M 'P 1 21/n 1'
_atom_sites_solution_hydrogens geom
_atom_sites_solution_primary direct
_atom_sites_solution_secondary difmap
_audit_creation_method SHELXL-97
_cell_angle_alpha 90.00
_cell_angle_beta 108.012(19)
_cell_angle_gamma 90.00
_cell_formula_units_Z 4
_cell_length_a 12.161(2)
_cell_length_b 5.9374(3)
_cell_length_c 12.8282(15)
_cell_measurement_reflns_used 1122
_cell_measurement_temperature 291(2)
_cell_measurement_theta_max 26.3022
_cell_measurement_theta_min 3.2535
_cell_volume 880.9(2)
_computing_cell_refinement 'CrystalClear (Rigaku/MSC, 2006)'
_computing_data_collection 'CrystalClear (Rigaku/MSC, 2006)'
_computing_data_reduction 'CrystalClear (Rigaku/MSC, 2006)'
_computing_molecular_graphics 'SHELXTL (Sheldrick, 2008)'
_computing_publication_material 'SHELXTL (Sheldrick, 2008)'
_computing_structure_refinement 'SHELXL97 (Sheldrick, 2008)'
_computing_structure_solution 'SHELXS97 (Sheldrick, 2008)'
_diffrn_ambient_temperature 291(2)
_diffrn_detector_area_resol_mean 28.5714
_diffrn_measured_fraction_theta_full 0.998
_diffrn_measured_fraction_theta_max 0.998
_diffrn_measurement_device_type 'Rigaku Saturn'
_diffrn_measurement_method \w
_diffrn_radiation_monochromator graphite
_diffrn_radiation_source 'fine-focus sealed tube'
_diffrn_radiation_type MoK\a
_diffrn_radiation_wavelength 0.71073
_diffrn_reflns_av_R_equivalents 0.0224
_diffrn_reflns_av_sigmaI/netI 0.0274
_diffrn_reflns_limit_h_max 15
_diffrn_reflns_limit_h_min -15
_diffrn_reflns_limit_k_max 6
_diffrn_reflns_limit_k_min -7
_diffrn_reflns_limit_l_max 15
_diffrn_reflns_limit_l_min -16
_diffrn_reflns_number 3809
_diffrn_reflns_theta_full 26.37
_diffrn_reflns_theta_max 26.37
_diffrn_reflns_theta_min 3.34
_exptl_absorpt_coefficient_mu 0.091
_exptl_absorpt_correction_T_max 0.9732
_exptl_absorpt_correction_T_min 0.9662
_exptl_absorpt_correction_type multi-scan
_exptl_absorpt_process_details '(CrystalClear; Rigaku/MSC, 2006)'
_exptl_crystal_colour yellow
_exptl_crystal_density_diffrn 1.321
_exptl_crystal_density_method 'not measured'
_exptl_crystal_description Prism
_exptl_crystal_F_000 368
_exptl_crystal_size_max 0.38
_exptl_crystal_size_mid 0.35
_exptl_crystal_size_min 0.30
_refine_diff_density_max 0.196
_refine_diff_density_min -0.154
_refine_ls_extinction_method none
_refine_ls_goodness_of_fit_ref 1.031
_refine_ls_hydrogen_treatment mixed
_refine_ls_matrix_type full
_refine_ls_number_parameters 127
_refine_ls_number_reflns 1800
_refine_ls_number_restraints 0
_refine_ls_restrained_S_all 1.031
_refine_ls_R_factor_all 0.0671
_refine_ls_R_factor_gt 0.0447
_refine_ls_shift/su_max 0.000
_refine_ls_shift/su_mean 0.000
_refine_ls_structure_factor_coef Fsqd
_refine_ls_weighting_details 'calc w=1/[\s^2^(Fo^2^)+(0.0612P)^2^+0.0867P] where P=(Fo^2^+2Fc^2^)/3'
_refine_ls_weighting_scheme calc
_refine_ls_wR_factor_gt 0.1095
_refine_ls_wR_factor_ref 0.1237
_reflns_number_gt 1313
_reflns_number_total 1800
_reflns_threshold_expression I>2sigma(I)
_cod_data_source_file zj2066.cif
_cod_data_source_block I
_cod_original_sg_symbol_H-M 'P 21/n'
_cod_database_code 2235322
_cod_database_fobs_code 2235322

loop_
_symmetry_equiv_pos_as_xyz
'x, y, z'
'-x+1/2, y+1/2, -z+1/2'
'-x, -y, -z'
'x-1/2, -y-1/2, z-1/2'

loop_
_atom_site_type_symbol
_atom_site_label
_atom_site_fract_x
_atom_site_fract_y
_atom_site_fract_z
_atom_site_U_iso_or_equiv
_atom_site_adp_type
_atom_site_calc_flag
_atom_site_refinement_flags
_atom_site_occupancy
_atom_site_symmetry_multiplicity
O O1 0.00011(9) 0.21279(17) 0.19008(10) 0.0417(3) Uani d . 1 1
N N1 -0.06440(12) -0.1327(2) 0.19144(13) 0.0516(4) Uani d . 1 1
N N2 -0.13933(12) 0.0146(2) 0.22353(14) 0.0497(4) Uani d . 1 1
N N3 -0.13387(15) 0.4123(3) 0.24629(15) 0.0572(5) Uani d . 1 1
C C1 0.29096(15) -0.2138(3) 0.05483(15) 0.0515(5) Uani d . 1 1
C C2 0.19911(16) -0.3566(3) 0.04961(15) 0.0537(5) Uani d . 1 1
H H2 0.1975 -0.4991 0.0191 0.064 Uiso calc R 1 1
C C3 0.11020(16) -0.2923(3) 0.08861(15) 0.0485(5) Uani d . 1 1
H H3 0.0500 -0.3917 0.0847 0.058 Uiso calc R 1 1
C C4 0.11017(13) -0.0803(3) 0.13353(14) 0.0395(4) Uani d . 1 1
C C5 0.20195(15) 0.0649(3) 0.14061(16) 0.0497(5) Uani d . 1 1
H H5 0.2036 0.2073 0.1712 0.060 Uiso calc R 1 1
C C6 0.29100(15) -0.0041(3) 0.10172(17) 0.0568(5) Uani d . 1 1
H H6 0.3524 0.0933 0.1073 0.068 Uiso calc R 1 1
C C7 0.01433(13) -0.0122(3) 0.17222(14) 0.0388(4) Uani d . 1 1
C C8 -0.09732(14) 0.2145(3) 0.22099(15) 0.0411(4) Uani d . 1 1
C C9 0.38709(18) -0.2859(4) 0.0109(2) 0.0749(7) Uani d . 1 1
H H9A 0.4075 -0.4395 0.0312 0.112 Uiso calc R 1 1
H H9B 0.4533 -0.1910 0.0410 0.112 Uiso calc R 1 1
H H9C 0.3617 -0.2730 -0.0676 0.112 Uiso calc R 1 1
H H3A -0.1032(18) 0.535(4) 0.2273(17) 0.068(6) Uiso d . 1 1
H H3B -0.2065(17) 0.421(3) 0.2559(16) 0.062(6) Uiso d . 1 1

loop_
_atom_site_aniso_label
_atom_site_aniso_U_11
_atom_site_aniso_U_22
_atom_site_aniso_U_33
_atom_site_aniso_U_12
_atom_site_aniso_U_13
_atom_site_aniso_U_23
O1 0.0408(6) 0.0300(6) 0.0602(8) -0.0006(5) 0.0243(6) 0.0001(5)
N1 0.0544(9) 0.0322(8) 0.0790(11) -0.0021(6) 0.0363(8) -0.0008(7)
N2 0.0521(8) 0.0319(8) 0.0768(11) -0.0014(6) 0.0372(8) 0.0020(7)
N3 0.0563(10) 0.0337(9) 0.0968(14) 0.0003(7) 0.0460(10) -0.0007(8)
C1 0.0468(10) 0.0584(12) 0.0530(11) 0.0107(9) 0.0209(9) 0.0035(9)
C2 0.0652(12) 0.0437(10) 0.0584(12) 0.0078(9) 0.0279(10) -0.0056(9)
C3 0.0538(10) 0.0393(9) 0.0573(11) -0.0033(8) 0.0244(9) -0.0043(8)
C4 0.0400(8) 0.0351(9) 0.0447(10) 0.0027(7) 0.0148(7) 0.0025(7)
C5 0.0478(9) 0.0390(10) 0.0654(12) -0.0004(8) 0.0222(9) -0.0041(9)
C6 0.0439(10) 0.0566(12) 0.0758(14) -0.0018(9) 0.0269(10) 0.0005(10)
C7 0.0431(9) 0.0279(8) 0.0472(10) 0.0011(7) 0.0165(8) 0.0016(7)
C8 0.0394(8) 0.0348(9) 0.0544(11) -0.0004(7) 0.0223(8) 0.0020(8)
C9 0.0596(12) 0.0929(17) 0.0811(16) 0.0168(11) 0.0350(12) -0.0082(13)

loop_
_atom_type_symbol
_atom_type_description
_atom_type_scat_dispersion_real
_atom_type_scat_dispersion_imag
_atom_type_scat_source
C C 0.0033 0.0016 'International Tables Vol C Tables 4.2.6.8 and 6.1.1.4'
H H 0.0000 0.0000 'International Tables Vol C Tables 4.2.6.8 and 6.1.1.4'
N N 0.0061 0.0033 'International Tables Vol C Tables 4.2.6.8 and 6.1.1.4'
O O 0.0106 0.0060 'International Tables Vol C Tables 4.2.6.8 and 6.1.1.4'

loop_
_geom_angle_atom_site_label_1
_geom_angle_atom_site_label_2
_geom_angle_atom_site_label_3
_geom_angle
C8 O1 C7 102.79(11)
C7 N1 N2 107.39(13)
C8 N2 N1 105.34(13)
C8 N3 H3A 117.2(13)
C8 N3 H3B 119.0(11)
H3A N3 H3B 119.1(17)
C6 C1 C2 117.61(16)
C6 C1 C9 121.48(18)
C2 C1 C9 120.92(18)
C3 C2 C1 121.55(17)
C3 C2 H2 119.2
C1 C2 H2 119.2
C2 C3 C4 120.28(17)
C2 C3 H3 119.9
C4 C3 H3 119.9
C3 C4 C5 119.15(16)
C3 C4 C7 119.79(15)
C5 C4 C7 121.06(15)
C6 C5 C4 119.58(16)
C6 C5 H5 120.2
C4 C5 H5 120.2
C1 C6 C5 121.82(17)
C1 C6 H6 119.1
C5 C6 H6 119.1
N1 C7 O1 111.77(14)
N1 C7 C4 129.48(15)
O1 C7 C4 118.74(13)
N2 C8 N3 129.62(16)
N2 C8 O1 112.70(14)
N3 C8 O1 117.65(14)
C1 C9 H9A 109.5
C1 C9 H9B 109.5
H9A C9 H9B 109.5
C1 C9 H9C 109.5
H9A C9 H9C 109.5
H9B C9 H9C 109.5

loop_
_geom_bond_atom_site_label_1
_geom_bond_atom_site_label_2
_geom_bond_distance
O1 C8 1.3608(19)
O1 C7 1.3754(18)
N1 C7 1.279(2)
N1 N2 1.4129(19)
N2 C8 1.296(2)
N3 C8 1.331(2)
N3 H3A 0.88(2)
N3 H3B 0.93(2)
C1 C6 1.382(3)
C1 C2 1.388(3)
C1 C9 1.509(3)
C2 C3 1.378(2)
C2 H2 0.9300
C3 C4 1.385(2)
C3 H3 0.9300
C4 C5 1.391(2)
C4 C7 1.458(2)
C5 C6 1.387(2)
C5 H5 0.9300
C6 H6 0.9300
C9 H9A 0.9600
C9 H9B 0.9600
C9 H9C 0.9600

loop_
_geom_hbond_atom_site_label_D
_geom_hbond_atom_site_label_H
_geom_hbond_atom_site_label_A
_geom_hbond_site_symmetry_A
_geom_hbond_distance_DH
_geom_hbond_distance_HA
_geom_hbond_distance_DA
_geom_hbond_angle_DHA
N3 H3A N1 1_565 0.88(2) 2.11(2) 2.979(2) 165.7(19)
N3 H3B N2 2_455 0.93(2) 2.05(2) 2.964(2) 167.6(16)

loop_
_geom_torsion_atom_site_label_1
_geom_torsion_atom_site_label_2
_geom_torsion_atom_site_label_3
_geom_torsion_atom_site_label_4
_geom_torsion
C7 N1 N2 C8 -0.3(2)
C6 C1 C2 C3 0.6(3)
C9 C1 C2 C3 -179.45(18)
C1 C2 C3 C4 0.6(3)
C2 C3 C4 C5 -1.2(3)
C2 C3 C4 C7 178.60(16)
C3 C4 C5 C6 0.6(3)
C7 C4 C5 C6 -179.16(17)
C2 C1 C6 C5 -1.2(3)
C9 C1 C6 C5 178.88(19)
C4 C5 C6 C1 0.6(3)
N2 N1 C7 O1 0.7(2)
N2 N1 C7 C4 -177.86(16)
C8 O1 C7 N1 -0.76(19)
C8 O1 C7 C4 177.94(14)
C3 C4 C7 N1 14.9(3)
C5 C4 C7 N1 -165.33(19)
C3 C4 C7 O1 -163.57(15)
C5 C4 C7 O1 16.2(2)
N1 N2 C8 N3 -178.37(19)
N1 N2 C8 O1 -0.2(2)
C7 O1 C8 N2 0.58(19)
C7 O1 C8 N3 178.98(16)

loop_
_cod_related_entry_id
_cod_related_entry_database
_cod_related_entry_code
1 ChemSpider 316818
